data_1557831
loop_
_publ_author_name
'Guo, Chenxing'
'Wang, Hu'
'Lynch, Vincent M.'
'Ji, Xiaofan'
'Page, Zachariah A.'
'Sessler, Jonathan L.'

_publ_section_title
;
 Molecular recognition of pyrazine N,N&#x2032;-dioxide using aryl extended
 calix[4]pyrroles
;
_journal_issue 22
_journal_name_full 'Chemical Science'
_journal_page_first 5650
_journal_page_last 5657
_journal_paper_doi 10.1039/D0SC01496F
_journal_volume 11
_journal_year 2020
_chemical_formula_moiety 'C4 H4 N2 O2'
_chemical_formula_sum 'C4 H4 N2 O2'
_chemical_formula_weight 112.09
_space_group_crystal_system orthorhombic
_space_group_IT_number 62
_space_group_name_Hall '-P 2ac 2n'
_space_group_name_H-M_alt 'P n m a'
_atom_sites_solution_hydrogens geom
_audit_creation_method SHELXL-2016/6
_audit_update_record
;
2020-02-20 deposited with the CCDC.	2020-04-20 downloaded from the CCDC.
;
_cell_angle_alpha 90
_cell_angle_beta 90
_cell_angle_gamma 90
_cell_formula_units_Z 8
_cell_length_a 11.866(3)
_cell_length_b 11.883(3)
_cell_length_c 6.3933(15)
_cell_measurement_reflns_used 708
_cell_measurement_temperature 100(2)
_cell_measurement_theta_max 24.3
_cell_measurement_theta_min 3.43
_cell_volume 901.5(4)
_computing_cell_refinement 'Apex II release 2010, Bruker AXS, Inc.'
_computing_data_collection 'Apex II release 2010, Bruker AXS, Inc.'
_computing_data_reduction 'Apex II release 2010, Bruker AXS, Inc.'
_computing_molecular_graphics 'XP SHELXTL/PC, Siemens Analytical'
_computing_publication_material 'SHELXL-2016/6, Sheldrick, G. M.'
_computing_structure_refinement 'Shelxl-2016/6, Sheldrick, G. M.'
_computing_structure_solution
;

Sheldrick, G. M. (2015).  SHELXT.  Acta Cryst. A71, 3-8.

;
_diffrn_ambient_temperature 100(2)
_diffrn_measured_fraction_theta_full 1.000
_diffrn_measured_fraction_theta_max 0.997
_diffrn_measurement_device_type 'Nonius Kappa CCD with a Bruker Apex II CCD'
_diffrn_measurement_method \w-scans
_diffrn_radiation_type MoK\a
_diffrn_radiation_wavelength 0.71073
_diffrn_reflns_av_R_equivalents 0.0699
_diffrn_reflns_av_unetI/netI 0.0704
_diffrn_reflns_Laue_measured_fraction_full 1.000
_diffrn_reflns_Laue_measured_fraction_max 0.997
_diffrn_reflns_limit_h_max 15
_diffrn_reflns_limit_h_min -15
_diffrn_reflns_limit_k_max 15
_diffrn_reflns_limit_k_min -15
_diffrn_reflns_limit_l_max 8
_diffrn_reflns_limit_l_min -8
_diffrn_reflns_number 6876
_diffrn_reflns_point_group_measured_fraction_full 1.000
_diffrn_reflns_point_group_measured_fraction_max 0.997
_diffrn_reflns_theta_full 25.242
_diffrn_reflns_theta_max 28.332
_diffrn_reflns_theta_min 3.429
_diffrn_source 'fine focus sealed tube'
_exptl_absorpt_coefficient_mu 0.136
_exptl_absorpt_correction_T_max 1.00
_exptl_absorpt_correction_T_min 0.823
_exptl_absorpt_correction_type multi-scan
_exptl_absorpt_process_details
;
SADABS. G. M. Sheldrick
;
_exptl_crystal_colour colorless
_exptl_crystal_density_diffrn 1.652
_exptl_crystal_description needle
_exptl_crystal_F_000 464
_exptl_crystal_size_max 0.430
_exptl_crystal_size_mid 0.160
_exptl_crystal_size_min 0.070
_refine_diff_density_max 0.258
_refine_diff_density_min -0.344
_refine_diff_density_rms 0.063
_refine_ls_extinction_method none
_refine_ls_goodness_of_fit_ref 1.041
_refine_ls_hydrogen_treatment constr
_refine_ls_matrix_type full
_refine_ls_number_parameters 85
_refine_ls_number_reflns 1170
_refine_ls_number_restraints 0
_refine_ls_restrained_S_all 1.041
_refine_ls_R_factor_all 0.0860
_refine_ls_R_factor_gt 0.0448
_refine_ls_shift/su_max 0.000
_refine_ls_shift/su_mean 0.000
_refine_ls_structure_factor_coef Fsqd
_refine_ls_weighting_details 'w=1/[\s^2^(Fo^2^)+(0.0236P)^2^+0.4229P] where P=(Fo^2^+2Fc^2^)/3'
_refine_ls_weighting_scheme calc
_refine_ls_wR_factor_gt 0.0951
_refine_ls_wR_factor_ref 0.1108
_reflns_Friedel_coverage 0.000
_reflns_number_gt 709
_reflns_number_total 1170
_reflns_threshold_expression 'I > 2\s(I)'
_cod_data_source_file d0sc01496f3.cif
_cod_data_source_block shelx_CCDC3
_cod_depositor_comments
;Adding full bibliography for 1557828--1557833.cif.

 Adding full bibliography for 1557828--1557833.cif.
;
_cod_original_cell_volume 901.4(4)
_cod_database_code 1557831
_shelx_shelxl_version_number 2016/6
_shelx_space_group_comment
;
The symmetry employed for this shelxl refinement is uniquely defined
by the following loop, which should always be used as a source of
symmetry information in preference to the above space-group names.
They are only intended as comments.
;
_shelx_estimated_absorpt_t_min 0.944
_shelx_estimated_absorpt_t_max 0.991

loop_
_space_group_symop_operation_xyz
'x, y, z'
'-x+1/2, -y, z+1/2'
'-x, y+1/2, -z'
'x+1/2, -y+1/2, -z+1/2'
'-x, -y, -z'
'x-1/2, y, -z-1/2'
'x, -y-1/2, z'
'-x-1/2, y-1/2, z-1/2'

loop_
_atom_site_label
_atom_site_type_symbol
_atom_site_fract_x
_atom_site_fract_y
_atom_site_fract_z
_atom_site_U_iso_or_equiv
_atom_site_adp_type
_atom_site_occupancy
_atom_site_site_symmetry_order
_atom_site_calc_flag
_atom_site_refinement_flags_posn
_atom_site_refinement_flags_adp
_atom_site_refinement_flags_occupancy
_atom_site_disorder_assembly
_atom_site_disorder_group
C1 C 0.4826(2) 0.250000 0.4951(4) 0.0129(6) Uani 1 2 d S T P . .
H1 H 0.562159 0.250000 0.512414 0.015 Uiso 1 2 calc R U P . .
C2 C 0.4152(2) 0.250000 0.6662(4) 0.0144(6) Uani 1 2 d S T P . .
H2 H 0.447862 0.250000 0.801833 0.017 Uiso 1 2 calc R U P . .
C3 C 0.2563(2) 0.250000 0.4500(4) 0.0142(6) Uani 1 2 d S T P . .
H3 H 0.176749 0.250000 0.432697 0.017 Uiso 1 2 calc R U P . .
C4 C 0.3243(2) 0.250000 0.2786(4) 0.0126(6) Uani 1 2 d S T P . .
H4 H 0.291689 0.250000 0.142848 0.015 Uiso 1 2 calc R U P . .
C5 C 0.61252(16) 0.49101(15) -0.0239(3) 0.0134(4) Uani 1 1 d . . . . .
H5 H 0.691768 0.485515 -0.042456 0.016 Uiso 1 1 calc R U . . .
C6 C 0.54421(15) 0.49413(14) -0.1942(3) 0.0130(4) Uani 1 1 d . . . . .
H6 H 0.576077 0.489089 -0.330224 0.016 Uiso 1 1 calc R U . . .
N1 N 0.43819(18) 0.250000 0.2993(3) 0.0111(5) Uani 1 2 d S T P . .
N2 N 0.30100(18) 0.250000 0.6455(3) 0.0137(5) Uani 1 2 d S T P . .
N3 N 0.56920(13) 0.49563(12) 0.1723(2) 0.0127(4) Uani 1 1 d . . . . .
O1 O 0.50247(15) 0.250000 0.1344(3) 0.0154(4) Uani 1 2 d S T P . .
O2 O 0.23586(16) 0.250000 0.8076(3) 0.0255(5) Uani 1 2 d S T P . .
O3 O 0.63436(11) 0.48907(11) 0.3352(2) 0.0187(4) Uani 1 1 d . . . . .

loop_
_atom_site_aniso_label
_atom_site_aniso_U_11
_atom_site_aniso_U_22
_atom_site_aniso_U_33
_atom_site_aniso_U_23
_atom_site_aniso_U_13
_atom_site_aniso_U_12
C1 0.0097(13) 0.0157(13) 0.0133(14) 0.000 -0.0018(10) 0.000
C2 0.0154(14) 0.0161(13) 0.0117(13) 0.000 -0.0021(12) 0.000
C3 0.0136(13) 0.0179(13) 0.0110(13) 0.000 -0.0016(11) 0.000
C4 0.0113(13) 0.0155(13) 0.0111(14) 0.000 -0.0021(10) 0.000
C5 0.0127(9) 0.0136(9) 0.0139(10) 0.0019(7) 0.0024(7) 0.0011(7)
C6 0.0127(10) 0.0144(9) 0.0118(9) 0.0006(8) 0.0034(8) -0.0002(7)
N1 0.0117(11) 0.0135(11) 0.0081(11) 0.000 0.0018(9) 0.000
N2 0.0109(11) 0.0209(12) 0.0093(12) 0.000 0.0016(9) 0.000
N3 0.0118(8) 0.0155(8) 0.0110(8) 0.0006(7) -0.0028(6) -0.0013(6)
O1 0.0148(10) 0.0231(10) 0.0082(9) 0.000 0.0048(7) 0.000
O2 0.0187(11) 0.0496(13) 0.0083(11) 0.000 0.0066(8) 0.000
O3 0.0141(8) 0.0324(8) 0.0095(7) 0.0009(6) -0.0054(5) 0.0004(6)

loop_
_atom_type_symbol
_atom_type_description
_atom_type_scat_dispersion_real
_atom_type_scat_dispersion_imag
_atom_type_scat_source
C C 0.0033 0.0016 'International Tables Vol C Tables 4.2.6.8 and 6.1.1.4'
H H 0.0000 0.0000 'International Tables Vol C Tables 4.2.6.8 and 6.1.1.4'
N N 0.0061 0.0033 'International Tables Vol C Tables 4.2.6.8 and 6.1.1.4'
O O 0.0106 0.0060 'International Tables Vol C Tables 4.2.6.8 and 6.1.1.4'

loop_
_geom_angle_atom_site_label_1
_geom_angle_atom_site_label_2
_geom_angle_atom_site_label_3
_geom_angle
_geom_angle_site_symmetry_1
_geom_angle_site_symmetry_3
_geom_angle_publ_flag
C2 C1 N1 121.0(2) . . ?
C2 C1 H1 119.5 . . ?
N1 C1 H1 119.5 . . ?
C1 C2 N2 120.6(2) . . ?
C1 C2 H2 119.7 . . ?
N2 C2 H2 119.7 . . ?
N2 C3 C4 120.6(3) . . ?
N2 C3 H3 119.7 . . ?
C4 C3 H3 119.7 . . ?
N1 C4 C3 120.8(2) . . ?
N1 C4 H4 119.6 . . ?
C3 C4 H4 119.6 . . ?
N3 C5 C6 120.94(17) . . ?
N3 C5 H5 119.5 . . ?
C6 C5 H5 119.5 . . ?
C5 C6 N3 120.73(16) . 5_665 ?
C5 C6 H6 119.6 . . ?
N3 C6 H6 119.6 5_665 . ?
O1 N1 C4 120.3(2) . . ?
O1 N1 C1 121.3(2) . . ?
C4 N1 C1 118.4(2) . . ?
O2 N2 C3 120.3(2) . . ?
O2 N2 C2 121.2(2) . . ?
C3 N2 C2 118.6(2) . . ?
O3 N3 C5 120.88(16) . . ?
O3 N3 C6 120.79(15) . 5_665 ?
C5 N3 C6 118.32(15) . 5_665 ?

loop_
_geom_bond_atom_site_label_1
_geom_bond_atom_site_label_2
_geom_bond_distance
_geom_bond_site_symmetry_2
_geom_bond_publ_flag
C1 C2 1.356(4) . ?
C1 N1 1.359(3) . ?
C1 H1 0.9500 . ?
C2 N2 1.361(3) . ?
C2 H2 0.9500 . ?
C3 N2 1.358(3) . ?
C3 C4 1.361(4) . ?
C3 H3 0.9500 . ?
C4 N1 1.358(3) . ?
C4 H4 0.9500 . ?
C5 N3 1.357(2) . ?
C5 C6 1.358(3) . ?
C5 H5 0.9500 . ?
C6 N3 1.358(2) 5_665 ?
C6 H6 0.9500 . ?
N1 O1 1.301(3) . ?
N2 O2 1.293(3) . ?
N3 O3 1.2996(19) . ?

loop_
_geom_torsion_atom_site_label_1
_geom_torsion_atom_site_label_2
_geom_torsion_atom_site_label_3
_geom_torsion_atom_site_label_4
_geom_torsion
_geom_torsion_site_symmetry_1
_geom_torsion_site_symmetry_2
_geom_torsion_site_symmetry_3
_geom_torsion_site_symmetry_4
_geom_torsion_publ_flag
N1 C1 C2 N2 0.000(1) . . . . ?
N2 C3 C4 N1 0.000(0) . . . . ?
N3 C5 C6 N3 1.4(3) . . . 5_665 ?
C3 C4 N1 O1 180.000(0) . . . . ?
C3 C4 N1 C1 0.000(0) . . . . ?
C2 C1 N1 O1 180.000(0) . . . . ?
C2 C1 N1 C4 0.000(0) . . . . ?
C4 C3 N2 O2 180.000(0) . . . . ?
C4 C3 N2 C2 0.000(0) . . . . ?
C1 C2 N2 O2 180.000(0) . . . . ?
C1 C2 N2 C3 0.000(0) . . . . ?
C6 C5 N3 O3 177.81(16) . . . . ?
C6 C5 N3 C6 -1.4(3) . . . 5_665 ?
